data_7019464
loop_
_publ_author_name
'Rey, Nicol\'as A'
'Neves, Ademir'
'Bortoluzzi, Adailton J.'
'Haase, Wolfgang'
'Tomkowicz, Zbigniew'

_publ_section_title
;
 Doubly phenoxo-hydroxo-bridged dicopper(ii) complexes: individual
 contributions of the bridges to antiferromagnetic coupling based on two
 related biomimetic models for catechol oxidases.
;
_journal_issue 24
_journal_name_full 'Dalton transactions (Cambridge, England : 2003)'
_journal_page_first 7196
_journal_page_last 7200
_journal_paper_doi 10.1039/c2dt30419h
_journal_volume 41
_journal_year 2012
_chemical_formula_moiety 'C27 H34 Cu2 N6 O2, 2(Cl O4)'
_chemical_formula_sum 'C27 H34 Cl2 Cu2 N6 O10'
_chemical_formula_weight 800.58
_chemical_name_systematic
;
?
;
_space_group_IT_number 14
_symmetry_cell_setting monoclinic
_symmetry_space_group_name_Hall '-P 2yn'
_symmetry_space_group_name_H-M 'P 1 21/n 1'
_atom_sites_solution_hydrogens geom
_atom_sites_solution_primary direct
_atom_sites_solution_secondary difmap
_audit_creation_method SHELXL-97
_cell_angle_alpha 90.00
_cell_angle_beta 91.561(5)
_cell_angle_gamma 90.00
_cell_formula_units_Z 4
_cell_length_a 16.607(1)
_cell_length_b 11.022(2)
_cell_length_c 17.330(1)
_cell_measurement_reflns_used 25
_cell_measurement_temperature 293(2)
_cell_measurement_theta_max 13.47
_cell_measurement_theta_min 6.88
_cell_volume 3170.9(6)
_computing_structure_refinement 'SHELXL-97 (Sheldrick, 1997)'
_diffrn_ambient_temperature 293(2)
_diffrn_measured_fraction_theta_full 0.999
_diffrn_measured_fraction_theta_max 0.999
_diffrn_measurement_method \w--2\q
_diffrn_radiation_monochromator graphite
_diffrn_radiation_source 'fine-focus sealed tube'
_diffrn_radiation_type MoK\a
_diffrn_radiation_wavelength 0.71069
_diffrn_reflns_av_R_equivalents 0.0263
_diffrn_reflns_av_sigmaI/netI 0.0668
_diffrn_reflns_limit_h_max 19
_diffrn_reflns_limit_h_min -19
_diffrn_reflns_limit_k_max 0
_diffrn_reflns_limit_k_min -13
_diffrn_reflns_limit_l_max 0
_diffrn_reflns_limit_l_min -20
_diffrn_reflns_number 5829
_diffrn_reflns_theta_full 25.07
_diffrn_reflns_theta_max 25.07
_diffrn_reflns_theta_min 1.68
_diffrn_standards_decay_% 1
_diffrn_standards_interval_count 200
_diffrn_standards_number 3
_exptl_absorpt_coefficient_mu 1.576
_exptl_absorpt_correction_T_max 0.8214
_exptl_absorpt_correction_T_min 0.5063
_exptl_absorpt_correction_type psi-scan
_exptl_crystal_colour blue
_exptl_crystal_density_diffrn 1.677
_exptl_crystal_density_method 'not measured'
_exptl_crystal_description 'irregular plate'
_exptl_crystal_F_000 1640
_exptl_crystal_size_max 0.50
_exptl_crystal_size_mid 0.40
_exptl_crystal_size_min 0.13
_refine_diff_density_max 0.805
_refine_diff_density_min -0.664
_refine_diff_density_rms 0.096
_refine_ls_extinction_method none
_refine_ls_goodness_of_fit_ref 1.065
_refine_ls_hydrogen_treatment constr
_refine_ls_matrix_type full
_refine_ls_number_parameters 451
_refine_ls_number_reflns 5633
_refine_ls_number_restraints 177
_refine_ls_restrained_S_all 1.154
_refine_ls_R_factor_all 0.1118
_refine_ls_R_factor_gt 0.0508
_refine_ls_shift/su_max 0.001
_refine_ls_shift/su_mean 0.000
_refine_ls_structure_factor_coef Fsqd
_refine_ls_weighting_details 'calc w=1/[\s^2^(Fo^2^)+(0.0452P)^2^+12.3531P] where P=(Fo^2^+2Fc^2^)/3'
_refine_ls_weighting_scheme calc
_refine_ls_wR_factor_gt 0.1268
_refine_ls_wR_factor_ref 0.1449
_reflns_number_gt 3680
_reflns_number_total 5633
_reflns_threshold_expression >2sigma(I)
_cod_data_source_file c2dt30419h.txt
_cod_data_source_block complex(2)
_cod_depositor_comments
;
The following automatic conversions were performed:

'_symmetry_cell_setting' value 'Monoclinic' changed to 'monoclinic'
according to /home/saulius/struct/CIF-dictionaries/cif_core.dic
dictionary named 'cif_core.dic' version 2.4.1 from 2010-06-29.

Automatic conversion script
Id: cif_fix_values 1891 2012-01-12 08:04:46Z andrius 
;
_cod_original_sg_symbol_H-M 'P 21/n'
_cod_database_code 7019464

loop_
_symmetry_equiv_pos_as_xyz
'x, y, z'
'-x+1/2, y+1/2, -z+1/2'
'-x, -y, -z'
'x-1/2, -y-1/2, z-1/2'

loop_
_atom_site_label
_atom_site_type_symbol
_atom_site_fract_x
_atom_site_fract_y
_atom_site_fract_z
_atom_site_U_iso_or_equiv
_atom_site_adp_type
_atom_site_occupancy
_atom_site_symmetry_multiplicity
_atom_site_calc_flag
_atom_site_refinement_flags
Cu1 Cu 0.15529(5) 0.38758(7) 1.02043(4) 0.0342(2) Uani 1 1 d .
Cu2 Cu 0.24678(5) 0.54676(7) 0.91038(4) 0.0376(2) Uani 1 1 d .
O1 O 0.2117(3) 0.3816(4) 0.9250(3) 0.0473(12) Uani 1 1 d .
H1 H 0.2414 0.3243 0.8953 0.057 Uiso 1 1 d R
O10 O 0.1550(3) 0.5621(4) 1.0040(2) 0.0338(10) Uani 1 1 d .
N1 N 0.1242(3) 0.4079(5) 1.1265(3) 0.0326(12) Uani 1 1 d .
C2 C 0.1256(4) 0.5041(6) 1.1659(4) 0.0357(15) Uani 1 1 d .
H2 H 0.1069 0.5003 1.2159 0.043 Uiso 1 1 calc R
C3 C 0.2030(4) 0.7923(6) 0.9552(3) 0.0365(15) Uani 1 1 d .
H3A H 0.2125 0.8789 0.9517 0.044 Uiso 1 1 calc R
H3B H 0.1511 0.7763 0.9302 0.044 Uiso 1 1 calc R
N4 N 0.2666(3) 0.7286(5) 0.9093(3) 0.0362(13) Uani 1 1 d .
C5 C 0.2017(5) 0.9253(6) 1.2332(4) 0.053(2) Uani 1 1 d .
H5A H 0.2209 0.9981 1.2094 0.080 Uiso 1 1 calc R
H5B H 0.2396 0.9000 1.2729 0.080 Uiso 1 1 calc R
H5C H 0.1505 0.9408 1.2555 0.080 Uiso 1 1 calc R
C11 C 0.1545(4) 0.6206(5) 1.1384(3) 0.0324(14) Uani 1 1 d .
C12 C 0.1696(4) 0.6431(5) 1.0591(3) 0.0286(13) Uani 1 1 d .
C13 C 0.1969(4) 0.7604(5) 1.0390(3) 0.0314(14) Uani 1 1 d .
C14 C 0.2093(4) 0.8466(6) 1.0956(4) 0.0376(15) Uani 1 1 d .
H14 H 0.2297 0.9217 1.0814 0.045 Uiso 1 1 calc R
C15 C 0.1929(4) 0.8269(6) 1.1734(4) 0.0375(15) Uani 1 1 d .
C16 C 0.1654(4) 0.7138(6) 1.1927(4) 0.0385(16) Uani 1 1 d .
H16 H 0.1535 0.6983 1.2439 0.046 Uiso 1 1 calc R
C21 C 0.0867(4) 0.2933(6) 1.1524(4) 0.0397(16) Uani 1 1 d .
C22 C 0.1432(4) 0.1931(6) 1.1270(4) 0.0410(16) Uani 1 1 d .
H22A H 0.1921 0.1952 1.1588 0.049 Uiso 1 1 calc R
H22B H 0.1177 0.1149 1.1344 0.049 Uiso 1 1 calc R
N23 N 0.1639(3) 0.2071(5) 1.0443(3) 0.0404(13) Uani 1 1 d .
H23 H 0.2189 0.1759 1.0381 0.048 Uiso 1 1 d R
C24 C 0.1115(5) 0.1352(7) 0.9906(5) 0.061(2) Uani 1 1 d .
H24A H 0.1094 0.0520 1.0086 0.073 Uiso 1 1 calc R
H24B H 0.1348 0.1349 0.9399 0.073 Uiso 1 1 calc R
C25 C 0.0264(5) 0.1854(8) 0.9841(5) 0.070(2) Uani 1 1 d .
H25A H 0.0120 0.1971 0.9300 0.084 Uiso 1 1 calc R
H25B H -0.0105 0.1264 1.0048 0.084 Uiso 1 1 calc R
N26 N 0.0167(4) 0.3002(5) 1.0247(4) 0.0499(15) Uani 1 1 d .
H26 H -0.0215 0.3381 0.9951 0.09(3) Uiso 1 1 d R
C27 C 0.0064(4) 0.2885(7) 1.1073(4) 0.0516(19) Uani 1 1 d .
H27A H -0.0202 0.2122 1.1178 0.062 Uiso 1 1 calc R
H27B H -0.0280 0.3535 1.1248 0.062 Uiso 1 1 calc R
C28 C 0.0740(5) 0.2830(7) 1.2389(4) 0.061(2) Uani 1 1 d .
H28A H 0.0386 0.3464 1.2549 0.092 Uiso 1 1 calc R
H28B H 0.1249 0.2905 1.2661 0.092 Uiso 1 1 calc R
H28C H 0.0506 0.2055 1.2501 0.092 Uiso 1 1 calc R
C30 C 0.3483(4) 0.7538(6) 0.9423(4) 0.0435(17) Uani 1 1 d .
H30A H 0.3480 0.8309 0.9694 0.052 Uiso 1 1 calc R
H30B H 0.3863 0.7596 0.9010 0.052 Uiso 1 1 calc R
C31 C 0.3743(4) 0.6542(6) 0.9976(4) 0.0374(16) Uani 1 1 d .
N32 N 0.3393(3) 0.5461(5) 0.9861(3) 0.0369(13) Uani 1 1 d .
C33 C 0.3660(5) 0.4525(7) 1.0289(4) 0.0488(18) Uani 1 1 d .
H33 H 0.3430 0.3766 1.0204 0.059 Uiso 1 1 calc R
C34 C 0.4260(5) 0.4634(8) 1.0846(4) 0.057(2) Uani 1 1 d .
H34 H 0.4434 0.3962 1.1130 0.068 Uiso 1 1 calc R
C35 C 0.4593(5) 0.5746(8) 1.0974(4) 0.059(2) Uani 1 1 d .
H35 H 0.4994 0.5846 1.1353 0.071 Uiso 1 1 calc R
C36 C 0.4334(4) 0.6719(8) 1.0540(4) 0.0526(19) Uani 1 1 d .
H36 H 0.4553 0.7486 1.0624 0.063 Uiso 1 1 calc R
C40 C 0.2571(4) 0.7692(6) 0.8278(4) 0.0461(18) Uani 1 1 d .
H40A H 0.3089 0.7660 0.8033 0.055 Uiso 1 1 calc R
H40B H 0.2385 0.8526 0.8266 0.055 Uiso 1 1 calc R
C41 C 0.1975(4) 0.6900(7) 0.7834(4) 0.0489(19) Uani 1 1 d .
N42 N 0.1850(3) 0.5794(5) 0.8127(3) 0.0445(14) Uani 1 1 d .
C43 C 0.1375(5) 0.5016(8) 0.7728(5) 0.058(2) Uani 1 1 d .
H43 H 0.1285 0.4250 0.7933 0.069 Uiso 1 1 calc R
C44 C 0.1016(6) 0.5313(10) 0.7024(5) 0.077(3) Uani 1 1 d .
H44 H 0.0688 0.4762 0.6757 0.092 Uiso 1 1 calc R
C45 C 0.1162(6) 0.6466(11) 0.6727(5) 0.085(3) Uani 1 1 d .
H45 H 0.0939 0.6686 0.6249 0.102 Uiso 1 1 calc R
C46 C 0.1636(5) 0.7282(10) 0.7138(5) 0.070(3) Uani 1 1 d .
H46 H 0.1725 0.8062 0.6954 0.084 Uiso 1 1 calc R
Cl1 Cl 0.40830(13) 0.5707(2) 0.72700(12) 0.0622(6) Uani 1 1 d D
O1P O 0.3837(4) 0.5398(6) 0.8029(3) 0.094(2) Uani 1 1 d D
O2P O 0.3357(8) 0.570(3) 0.6823(9) 0.141(8) Uani 0.52(2) 1 d PDU
O2P' O 0.3676(17) 0.4920(19) 0.6738(8) 0.131(9) Uani 0.48(2) 1 d PDU
O3P O 0.4394(15) 0.6858(14) 0.7314(12) 0.143(10) Uani 0.52(2) 1 d PDU
O3P' O 0.3886(15) 0.6888(12) 0.7047(11) 0.099(8) Uani 0.48(2) 1 d PDU
O4P O 0.4590(14) 0.4891(15) 0.6972(10) 0.117(8) Uani 0.52(2) 1 d PDU
O4P' O 0.4917(8) 0.551(3) 0.7218(12) 0.129(9) Uani 0.48(2) 1 d PDU
Cl2 Cl 0.11156(12) 0.59281(17) 0.42884(11) 0.0537(5) Uani 1 1 d D
O5P O 0.1620(4) 0.6691(7) 0.3862(4) 0.111(3) Uani 1 1 d D
O6P O 0.0954(7) 0.4928(11) 0.3813(7) 0.110(5) Uiso 0.69(3) 1 d PDU
O6P' O 0.1019(12) 0.4700(12) 0.4104(14) 0.072(8) Uiso 0.31(3) 1 d PDU
O7P O 0.1651(6) 0.5611(10) 0.4939(5) 0.084(4) Uiso 0.69(3) 1 d PDU
O7P' O 0.1395(15) 0.598(3) 0.5075(9) 0.22(2) Uiso 0.31(3) 1 d PDU
O8P O 0.0461(6) 0.6500(10) 0.4586(8) 0.109(5) Uiso 0.69(3) 1 d PDU
O8P' O 0.0332(9) 0.6494(17) 0.4224(16) 0.088(9) Uiso 0.31(3) 1 d PDU

loop_
_atom_site_aniso_label
_atom_site_aniso_U_11
_atom_site_aniso_U_22
_atom_site_aniso_U_33
_atom_site_aniso_U_23
_atom_site_aniso_U_13
_atom_site_aniso_U_12
Cu1 0.0417(5) 0.0267(4) 0.0342(4) 0.0008(3) 0.0025(3) -0.0024(4)
Cu2 0.0487(5) 0.0308(4) 0.0337(4) 0.0010(4) 0.0052(3) 0.0005(4)
O1 0.066(3) 0.033(3) 0.044(3) -0.009(2) 0.016(2) -0.001(2)
O10 0.047(3) 0.026(2) 0.029(2) 0.0019(18) 0.0037(19) -0.002(2)
N1 0.036(3) 0.029(3) 0.034(3) 0.005(2) 0.003(2) -0.007(2)
C2 0.037(4) 0.037(4) 0.033(3) 0.004(3) 0.002(3) -0.002(3)
C3 0.043(4) 0.030(3) 0.037(4) 0.006(3) 0.004(3) 0.001(3)
N4 0.041(3) 0.032(3) 0.035(3) 0.007(2) 0.006(2) 0.003(2)
C5 0.078(6) 0.038(4) 0.043(4) -0.007(3) -0.008(4) 0.003(4)
C11 0.041(4) 0.025(3) 0.030(3) 0.001(3) 0.000(3) -0.003(3)
C12 0.030(3) 0.025(3) 0.030(3) -0.003(3) 0.001(3) 0.004(3)
C13 0.031(3) 0.027(3) 0.036(3) 0.005(3) 0.003(3) 0.002(3)
C14 0.041(4) 0.025(3) 0.047(4) 0.003(3) -0.001(3) -0.002(3)
C15 0.044(4) 0.033(4) 0.035(4) -0.005(3) -0.005(3) 0.003(3)
C16 0.049(4) 0.036(4) 0.030(3) -0.001(3) 0.001(3) 0.000(3)
C21 0.043(4) 0.035(4) 0.042(4) 0.010(3) 0.005(3) -0.007(3)
C22 0.045(4) 0.031(4) 0.047(4) 0.007(3) -0.001(3) -0.003(3)
N23 0.046(3) 0.026(3) 0.050(3) 0.004(2) 0.003(3) 0.002(3)
C24 0.083(6) 0.040(4) 0.058(5) -0.010(4) -0.008(4) -0.003(4)
C25 0.064(6) 0.066(6) 0.080(6) -0.013(5) -0.018(5) -0.011(5)
N26 0.045(4) 0.039(3) 0.065(4) 0.000(3) -0.016(3) 0.000(3)
C27 0.043(4) 0.046(4) 0.067(5) 0.001(4) 0.006(4) -0.010(4)
C28 0.078(6) 0.051(5) 0.055(5) 0.012(4) 0.019(4) -0.014(4)
C30 0.042(4) 0.038(4) 0.051(4) 0.006(3) 0.007(3) -0.006(3)
C31 0.033(4) 0.045(4) 0.034(4) 0.003(3) 0.005(3) 0.002(3)
N32 0.042(3) 0.032(3) 0.037(3) 0.001(3) 0.011(2) 0.003(3)
C33 0.061(5) 0.039(4) 0.048(4) 0.008(3) 0.008(4) 0.009(4)
C34 0.067(5) 0.058(5) 0.045(4) 0.011(4) -0.003(4) 0.023(5)
C35 0.061(5) 0.072(6) 0.045(5) 0.001(4) -0.008(4) 0.020(5)
C36 0.043(4) 0.059(5) 0.056(5) -0.005(4) -0.002(4) -0.001(4)
C40 0.055(5) 0.044(4) 0.039(4) 0.013(3) 0.009(3) 0.001(4)
C41 0.052(5) 0.064(5) 0.031(4) 0.003(4) 0.009(3) 0.016(4)
N42 0.047(3) 0.052(4) 0.034(3) -0.007(3) 0.000(3) 0.009(3)
C43 0.058(5) 0.055(5) 0.060(5) -0.023(4) 0.001(4) 0.010(4)
C44 0.069(6) 0.098(8) 0.062(6) -0.037(6) -0.017(5) 0.033(6)
C45 0.079(7) 0.126(10) 0.048(5) -0.019(6) -0.016(5) 0.051(7)
C46 0.070(6) 0.098(7) 0.041(5) 0.012(5) 0.006(4) 0.026(5)
Cl1 0.0676(14) 0.0642(13) 0.0546(12) -0.0010(10) -0.0041(10) 0.0081(11)
O1P 0.110(5) 0.110(6) 0.062(4) 0.016(4) 0.014(4) 0.038(5)
O2P 0.131(14) 0.20(2) 0.094(11) -0.014(14) -0.023(10) 0.029(15)
O2P' 0.21(2) 0.088(14) 0.089(11) 0.009(10) -0.051(13) -0.073(14)
O3P 0.16(2) 0.068(12) 0.21(2) -0.023(12) 0.107(17) -0.029(12)
O3P' 0.161(19) 0.039(8) 0.100(12) 0.020(8) 0.064(13) 0.035(10)
O4P 0.153(17) 0.078(11) 0.121(13) -0.028(9) 0.063(13) 0.045(11)
O4P' 0.085(12) 0.16(2) 0.150(18) 0.026(16) 0.048(12) 0.025(14)
Cl2 0.0569(12) 0.0478(11) 0.0570(11) -0.0035(9) 0.0134(9) 0.0053(9)
O5P 0.100(6) 0.143(7) 0.091(5) 0.021(5) 0.025(4) -0.033(5)

loop_
_atom_type_symbol
_atom_type_description
_atom_type_scat_dispersion_real
_atom_type_scat_dispersion_imag
_atom_type_scat_source
C C 0.0033 0.0016 'International Tables Vol C Tables 4.2.6.8 and 6.1.1.4'
H H 0.0000 0.0000 'International Tables Vol C Tables 4.2.6.8 and 6.1.1.4'
N N 0.0061 0.0033 'International Tables Vol C Tables 4.2.6.8 and 6.1.1.4'
O O 0.0106 0.0060 'International Tables Vol C Tables 4.2.6.8 and 6.1.1.4'
Cl Cl 0.1484 0.1585 'International Tables Vol C Tables 4.2.6.8 and 6.1.1.4'
Cu Cu 0.3201 1.2651 'International Tables Vol C Tables 4.2.6.8 and 6.1.1.4'

loop_
_geom_angle_atom_site_label_1
_geom_angle_atom_site_label_2
_geom_angle_atom_site_label_3
_geom_angle
_geom_angle_publ_flag
O1 Cu1 N1 165.7(2) y
O1 Cu1 O10 84.65(18) y
N1 Cu1 O10 91.46(19) y
O1 Cu1 N23 96.2(2) y
N1 Cu1 N23 86.5(2) y
O10 Cu1 N23 175.0(2) y
O1 Cu1 N26 118.9(2) y
N1 Cu1 N26 75.3(2) y
O10 Cu1 N26 112.79(19) y
N23 Cu1 N26 71.2(2) y
O1 Cu2 N42 97.6(2) y
O1 Cu2 N32 98.1(2) y
N42 Cu2 N32 158.7(2) y
O1 Cu2 N4 168.9(2) y
N42 Cu2 N4 83.9(2) y
N32 Cu2 N4 83.5(2) y
O1 Cu2 O10 76.37(17) y
N42 Cu2 O10 104.8(2) y
N32 Cu2 O10 92.87(18) y
N4 Cu2 O10 92.62(18) y
O1 Cu2 O1P 107.23(19) y
N42 Cu2 O1P 81.8(2) y
N32 Cu2 O1P 79.88(19) y
N4 Cu2 O1P 83.9(2) y
O10 Cu2 O1P 172.23(17) y
Cu1 O1 Cu2 103.7(2) y
C12 O10 Cu1 124.1(4) y
C12 O10 Cu2 117.0(4) y
Cu1 O10 Cu2 91.87(16) y
C2 N1 C21 123.7(5) ?
C2 N1 Cu1 127.6(4) ?
C21 N1 Cu1 108.3(4) ?
N1 C2 C11 124.5(6) ?
C13 C3 N4 117.9(5) ?
C30 N4 C40 112.5(5) ?
C30 N4 C3 110.8(5) ?
C40 N4 C3 107.6(5) ?
C30 N4 Cu2 109.1(4) ?
C40 N4 Cu2 107.0(4) ?
C3 N4 Cu2 109.7(4) ?
C16 C11 C12 119.8(6) ?
C16 C11 C2 117.7(5) ?
C12 C11 C2 122.5(5) ?
O10 C12 C13 119.4(5) ?
O10 C12 C11 123.0(5) ?
C13 C12 C11 117.5(5) ?
C14 C13 C12 119.8(6) ?
C14 C13 C3 121.0(6) ?
C12 C13 C3 118.8(5) ?
C13 C14 C15 123.3(6) ?
C16 C15 C14 116.8(6) ?
C16 C15 C5 121.0(6) ?
C14 C15 C5 122.2(6) ?
C15 C16 C11 122.7(6) ?
N1 C21 C22 105.3(5) ?
N1 C21 C28 115.6(6) ?
C22 C21 C28 109.5(6) ?
N1 C21 C27 104.0(5) ?
C22 C21 C27 111.3(6) ?
C28 C21 C27 110.9(6) ?
N23 C22 C21 111.3(5) ?
C24 N23 C22 113.6(6) ?
C24 N23 Cu1 110.9(4) ?
C22 N23 Cu1 106.2(4) ?
N23 C24 C25 112.3(6) ?
N26 C25 C24 113.3(6) ?
C27 N26 C25 114.6(6) ?
C27 N26 Cu1 101.3(4) ?
C25 N26 Cu1 101.9(5) ?
N26 C27 C21 112.1(6) ?
N4 C30 C31 110.6(5) ?
N32 C31 C36 121.9(6) ?
N32 C31 C30 115.9(6) ?
C36 C31 C30 122.1(7) ?
C31 N32 C33 117.9(6) ?
C31 N32 Cu2 114.7(4) ?
C33 N32 Cu2 127.2(5) ?
N32 C33 C34 123.0(7) ?
C35 C34 C33 118.5(7) ?
C34 C35 C36 119.7(8) ?
C35 C36 C31 118.9(8) ?
N4 C40 C41 111.2(5) ?
N42 C41 C46 123.0(8) ?
N42 C41 C40 116.0(6) ?
C46 C41 C40 120.8(8) ?
C41 N42 C43 118.8(7) ?
C41 N42 Cu2 113.9(5) ?
C43 N42 Cu2 127.2(6) ?
N42 C43 C44 122.4(9) ?
C43 C44 C45 117.8(9) ?
C46 C45 C44 120.4(9) ?
C45 C46 C41 117.7(10) ?
O4P Cl1 O3P 113.7(9) ?
O4P Cl1 O3P' 131.5(10) ?
O3P Cl1 O3P' 40.2(8) ?
O4P Cl1 O4P' 41.1(7) ?
O3P Cl1 O4P' 76.9(10) ?
O3P' Cl1 O4P' 110.3(8) ?
O4P Cl1 O2P 108.7(8) ?
O3P Cl1 O2P 110.4(8) ?
O3P' Cl1 O2P 70.2(9) ?
O4P' Cl1 O2P 142.3(10) ?
O4P Cl1 O2P' 68.6(9) ?
O3P Cl1 O2P' 140.5(10) ?
O3P' Cl1 O2P' 106.6(8) ?
O4P' Cl1 O2P' 108.5(8) ?
O2P Cl1 O2P' 42.3(8) ?
O4P Cl1 O1P 113.1(7) ?
O3P Cl1 O1P 106.6(8) ?
O3P' Cl1 O1P 114.0(7) ?
O4P' Cl1 O1P 109.2(8) ?
O2P Cl1 O1P 104.0(7) ?
O2P' Cl1 O1P 108.0(7) ?
Cl1 O1P Cu2 144.3(4) ?
O2P' O2P Cl1 69.3(9) ?
O2P' O2P O3P' 115.7(13) ?
Cl1 O2P O3P' 54.3(6) ?
O2P O2P' Cl1 68.4(9) ?
O2P O2P' O4P 118.9(12) ?
Cl1 O2P' O4P 53.3(6) ?
O3P' O3P Cl1 71.2(10) ?
O3P' O3P O4P' 115.1(15) ?
Cl1 O3P O4P' 52.5(7) ?
O3P O3P' Cl1 68.5(10) ?
O3P O3P' O2P 123.9(13) ?
Cl1 O3P' O2P 55.5(7) ?
O4P' O4P Cl1 73.0(10) ?
O4P' O4P O2P' 129.1(14) ?
Cl1 O4P O2P' 58.1(7) ?
O4P O4P' Cl1 66.0(9) ?
O4P O4P' O3P 111.8(13) ?
Cl1 O4P' O3P 50.6(6) ?
O8P Cl2 O6P' 116.3(10) ?
O8P Cl2 O6P 116.3(7) ?
O6P' Cl2 O6P 23.6(9) ?
O8P Cl2 O5P 114.3(6) ?
O6P' Cl2 O5P 121.6(9) ?
O6P Cl2 O5P 105.6(6) ?
O8P Cl2 O7P' 82.1(11) ?
O6P' Cl2 O7P' 106.8(9) ?
O6P Cl2 O7P' 130.3(11) ?
O5P Cl2 O7P' 107.1(9) ?
O8P Cl2 O8P' 26.8(9) ?
O6P' Cl2 O8P' 107.6(9) ?
O6P Cl2 O8P' 97.9(11) ?
O5P Cl2 O8P' 104.4(8) ?
O7P' Cl2 O8P' 108.9(8) ?
O8P Cl2 O7P 107.0(6) ?
O6P' Cl2 O7P 90.5(10) ?
O6P Cl2 O7P 111.7(6) ?
O5P Cl2 O7P 100.9(5) ?
O7P' Cl2 O7P 25.6(11) ?
O8P' Cl2 O7P 133.8(10) ?
O6P' O6P Cl2 78.2(17) ?
O6P O6P' Cl2 78.2(16) ?
O7P' O7P Cl2 74.5(14) ?
O7P O7P' Cl2 79.9(15) ?
O8P' O8P Cl2 83.1(15) ?
O8P O8P' Cl2 70.1(14) ?

loop_
_geom_bond_atom_site_label_1
_geom_bond_atom_site_label_2
_geom_bond_distance
_geom_bond_publ_flag
Cu1 O1 1.923(4) y
Cu1 N1 1.936(5) y
Cu1 O10 1.944(4) y
Cu1 N23 2.036(5) y
Cu1 N26 2.498(6) y
Cu1 Cu2 3.0302(11) y
Cu2 O1 1.930(5) y
Cu2 N42 1.989(6) y
Cu2 N32 1.994(5) y
Cu2 N4 2.032(5) y
Cu2 O10 2.262(4) y
Cu2 O1P 2.979(6) y
O10 C12 1.325(7) ?
N1 C2 1.260(8) ?
N1 C21 1.483(8) ?
C2 C11 1.456(8) ?
C3 C13 1.501(8) ?
C3 N4 1.512(8) ?
N4 C30 1.484(8) ?
N4 C40 1.485(8) ?
C5 C15 1.505(9) ?
C11 C16 1.401(8) ?
C11 C12 1.425(8) ?
C12 C13 1.417(8) ?
C13 C14 1.377(9) ?
C14 C15 1.400(9) ?
C15 C16 1.372(9) ?
C21 C22 1.522(9) ?
C21 C28 1.524(9) ?
C21 C27 1.529(10) ?
C22 N23 1.491(8) ?
N23 C24 1.486(9) ?
C24 C25 1.519(11) ?
C25 N26 1.458(10) ?
N26 C27 1.452(9) ?
C30 C31 1.513(9) ?
C31 N32 1.338(8) ?
C31 C36 1.379(9) ?
N32 C33 1.339(8) ?
C33 C34 1.374(10) ?
C34 C35 1.360(11) ?
C35 C36 1.373(11) ?
C40 C41 1.514(10) ?
C41 N42 1.338(9) ?
C41 C46 1.383(10) ?
N42 C43 1.344(9) ?
C43 C44 1.383(11) ?
C44 C45 1.395(14) ?
C45 C46 1.381(13) ?
Cl1 O4P 1.345(10) ?
Cl1 O3P 1.371(11) ?
Cl1 O3P' 1.394(10) ?
Cl1 O4P' 1.407(11) ?
Cl1 O2P 1.415(11) ?
Cl1 O2P' 1.423(11) ?
Cl1 O1P 1.430(6) ?
O2P O2P' 1.025(18) ?
O2P O3P' 1.62(2) ?
O2P' O4P 1.56(2) ?
O3P O3P' 0.951(18) ?
O3P O4P' 1.73(2) ?
O4P O4P' 0.967(18) ?
Cl2 O8P 1.369(9) ?
Cl2 O6P' 1.399(12) ?
Cl2 O6P 1.399(9) ?
Cl2 O5P 1.410(6) ?
Cl2 O7P' 1.430(13) ?
Cl2 O8P' 1.445(13) ?
Cl2 O7P 1.460(8) ?
O6P O6P' 0.57(2) ?
O7P O7P' 0.64(3) ?
O8P O8P' 0.66(2) ?

loop_
_geom_hbond_atom_site_label_D
_geom_hbond_atom_site_label_H
_geom_hbond_atom_site_label_A
_geom_hbond_distance_DH
_geom_hbond_distance_HA
_geom_hbond_distance_DA
_geom_hbond_angle_DHA
_geom_hbond_site_symmetry_A
_geom_hbond_publ_flag
N23 H23 O5P 0.98 2.34 3.129(9) 136.1 2_546 y
N23 H23 O7P 0.98 2.38 3.345(11) 165.8 2_546 y
N23 H23 O7P' 0.98 2.65 3.62(2) 168.9 2_546 y
N26 H26 O10 0.91 2.48 3.256(7) 144.4 3_567 y
